data_4064313
loop_
_publ_author_name
'Kownacki, Ireneusz'
'Marciniec, Bogdan'
'Dudziec, Beata'
'Kubicki, Maciej'

_publ_contact_author
;
Maciej Kubicki   
Faculty of Chemistry 
Adam Mickiewicz University
Grunwaldzka 6              
60-780 Pozna\'n   
Poland             
;
_publ_section_title
;
 Silylative Coupling of Terminal Alkynes with Iodosilanes: New Catalytic
 Activation of sp-Hybridized Carbon&#x2212;Hydrogen Bonds
;
_journal_issue 9
_journal_name_full Organometallics
_journal_page_first 2539
_journal_paper_doi 10.1021/om200038r
_journal_volume 30
_journal_year 2011
_chemical_formula_moiety 'C17 H26 Si3'
_chemical_formula_sum 'C17 H26 Si3'
_chemical_formula_weight 314.65
_chemical_name_systematic
;
 ?
;
_space_group_IT_number 2
_symmetry_cell_setting triclinic
_symmetry_space_group_name_Hall '-P 1'
_symmetry_space_group_name_H-M 'P -1'
_atom_sites_solution_hydrogens geom
_atom_sites_solution_primary direct
_atom_sites_solution_secondary difmap
_audit_creation_method SHELXL-97
_cell_angle_alpha 113.47(1)
_cell_angle_beta 98.63(2)
_cell_angle_gamma 104.93(2)
_cell_formula_units_Z 4
_cell_length_a 12.732(2)
_cell_length_b 13.341(2)
_cell_length_c 14.722(3)
_cell_measurement_reflns_used 11251
_cell_measurement_temperature 295(2)
_cell_measurement_theta_max 72.6515
_cell_measurement_theta_min 3.4098
_cell_volume 2124.4(8)
_computing_cell_refinement 'CrysAlis Pro (Oxford Diffraction (2009))'
_computing_data_collection 'CrysAlis Pro (Oxford Diffraction (2009))'
_computing_data_reduction 'CrysAlis Pro (Oxford Diffraction (2009))'
_computing_molecular_graphics 'Stereochemical Workstation (Siemens, 1989)'
_computing_publication_material 'SHELXL-97 (Sheldrick, 2008)'
_computing_structure_refinement 'SHELXL-97 (Sheldrick, 2008)'
_computing_structure_solution 'SIR92 (Altomare et al., 1993)'
_diffrn_ambient_temperature 295(2)
_diffrn_detector_area_resol_mean 10.5357
_diffrn_measured_fraction_theta_full 0.988
_diffrn_measured_fraction_theta_max 0.970
_diffrn_measurement_device_type 'SuperNova, Single source at offset), Atlas'
_diffrn_measurement_method /w-scan
_diffrn_radiation_monochromator mirror
_diffrn_radiation_source 'SuperNova (Cu) X-ray Source'
_diffrn_radiation_type CuK\a
_diffrn_radiation_wavelength 1.54178
_diffrn_reflns_av_R_equivalents 0.0202
_diffrn_reflns_av_sigmaI/netI 0.0171
_diffrn_reflns_limit_h_max 14
_diffrn_reflns_limit_h_min -15
_diffrn_reflns_limit_k_max 16
_diffrn_reflns_limit_k_min -14
_diffrn_reflns_limit_l_max 16
_diffrn_reflns_limit_l_min -18
_diffrn_reflns_number 15792
_diffrn_reflns_theta_full 70.00
_diffrn_reflns_theta_max 72.76
_diffrn_reflns_theta_min 3.41
_exptl_absorpt_coefficient_mu 1.969
_exptl_absorpt_correction_T_max 1.00000
_exptl_absorpt_correction_T_min 0.38795
_exptl_absorpt_correction_type multi-scan
_exptl_absorpt_process_details
;
CrysAlisPro, Oxford Diffraction Ltd.,
Version 1.171.34.43 (release 21-10-2010 CrysAlis171 .NET)
(compiled Oct 21 2010,17:48:23)
Empirical absorption correction using spherical harmonics,
 implemented in SCALE3 ABSPACK scaling algorithm.
;
_exptl_crystal_colour colourless
_exptl_crystal_density_diffrn 0.984
_exptl_crystal_density_method 'not measured'
_exptl_crystal_description block
_exptl_crystal_F_000 680
_exptl_crystal_size_max 0.5
_exptl_crystal_size_mid 0.3
_exptl_crystal_size_min 0.2
_refine_diff_density_max 0.797
_refine_diff_density_min -0.663
_refine_diff_density_rms 0.038
_refine_ls_extinction_method none
_refine_ls_goodness_of_fit_ref 1.128
_refine_ls_hydrogen_treatment constr
_refine_ls_matrix_type full
_refine_ls_number_parameters 375
_refine_ls_number_reflns 8197
_refine_ls_number_restraints 0
_refine_ls_restrained_S_all 1.128
_refine_ls_R_factor_all 0.0577
_refine_ls_R_factor_gt 0.0520
_refine_ls_shift/su_max 0.001
_refine_ls_shift/su_mean 0.000
_refine_ls_structure_factor_coef Fsqd
_refine_ls_weighting_details 'calc w=1/[\s^2^(Fo^2^)+(0.0300P)^2^+0.9965P] where P=(Fo^2^+2Fc^2^)/3'
_refine_ls_weighting_scheme calc
_refine_ls_wR_factor_gt 0.1163
_refine_ls_wR_factor_ref 0.1194
_reflns_number_gt 7120
_reflns_number_total 8197
_reflns_threshold_expression >2\s(I)
_cod_data_source_file om200038r_si_002.cif
_cod_data_source_block 17
_cod_original_cell_volume 2124.3(8)
_cod_database_code 4064313

loop_
_symmetry_equiv_pos_as_xyz
'x, y, z'
'-x, -y, -z'

loop_
_atom_site_label
_atom_site_type_symbol
_atom_site_fract_x
_atom_site_fract_y
_atom_site_fract_z
_atom_site_U_iso_or_equiv
_atom_site_adp_type
_atom_site_occupancy
_atom_site_symmetry_multiplicity
_atom_site_calc_flag
_atom_site_refinement_flags
Si1A Si 0.66369(5) 0.07945(5) 0.71367(5) 0.05875(16) Uani 1 1 d .
C11A C 0.7644(2) 0.1150(2) 0.8359(2) 0.0791(7) Uani 1 1 d .
H11A H 0.7274 0.1295 0.8896 0.119 Uiso 1 1 calc R
H11B H 0.8285 0.1832 0.8545 0.119 Uiso 1 1 calc R
H11C H 0.7895 0.0506 0.8270 0.119 Uiso 1 1 calc R
C21A C 0.72700(18) 0.04520(17) 0.60384(18) 0.0595(5) Uani 1 1 d .
C22A C 0.8442(2) 0.0884(2) 0.6213(2) 0.0705(6) Uani 1 1 d .
H22A H 0.8914 0.1319 0.6887 0.085 Uiso 1 1 calc R
C23A C 0.8911(2) 0.0673(2) 0.5394(3) 0.0849(8) Uani 1 1 d .
H23A H 0.9693 0.0965 0.5522 0.102 Uiso 1 1 calc R
C24A C 0.8232(3) 0.0041(3) 0.4403(3) 0.0894(8) Uani 1 1 d .
H24A H 0.8552 -0.0095 0.3857 0.107 Uiso 1 1 calc R
C25A C 0.7076(3) -0.0395(3) 0.4207(2) 0.0884(8) Uani 1 1 d .
H25A H 0.6613 -0.0825 0.3530 0.106 Uiso 1 1 calc R
C26A C 0.6603(2) -0.0195(2) 0.5020(2) 0.0747(6) Uani 1 1 d .
H26A H 0.5820 -0.0501 0.4881 0.090 Uiso 1 1 calc R
C31A C 0.61773(19) 0.20395(19) 0.73122(19) 0.0659(6) Uani 1 1 d .
C32A C 0.5893(2) 0.2858(2) 0.7419(2) 0.0722(6) Uani 1 1 d .
Si3A Si 0.54666(7) 0.41036(6) 0.75053(8) 0.0908(3) Uani 1 1 d .
C34A C 0.4115(4) 0.3935(4) 0.7767(5) 0.184(3) Uani 1 1 d .
H34A H 0.4204 0.4071 0.8470 0.275 Uiso 1 1 calc R
H34B H 0.3596 0.3158 0.7311 0.275 Uiso 1 1 calc R
H34C H 0.3822 0.4487 0.7661 0.275 Uiso 1 1 calc R
C35A C 0.6618(4) 0.5445(3) 0.8367(4) 0.162(2) Uani 1 1 d .
H35A H 0.6779 0.5505 0.9048 0.242 Uiso 1 1 calc R
H35B H 0.6409 0.6093 0.8384 0.242 Uiso 1 1 calc R
H35C H 0.7279 0.5452 0.8127 0.242 Uiso 1 1 calc R
C36A C 0.5224(5) 0.4007(4) 0.6159(4) 0.167(2) Uani 1 1 d .
H36A H 0.4943 0.4607 0.6150 0.250 Uiso 1 1 calc R
H36B H 0.4679 0.3257 0.5667 0.250 Uiso 1 1 calc R
H36C H 0.5926 0.4110 0.5982 0.250 Uiso 1 1 calc R
C41A C 0.5364(2) -0.04332(19) 0.6840(2) 0.0682(6) Uani 1 1 d .
C42A C 0.4534(2) -0.1217(2) 0.6684(2) 0.0746(7) Uani 1 1 d .
Si4A Si 0.32432(6) -0.23952(6) 0.64784(8) 0.0887(3) Uani 1 1 d .
C44A C 0.3688(3) -0.3581(3) 0.6558(4) 0.1335(15) Uani 1 1 d .
H44A H 0.4085 -0.3834 0.6055 0.200 Uiso 1 1 calc R
H44B H 0.3030 -0.4224 0.6425 0.200 Uiso 1 1 calc R
H44C H 0.4178 -0.3299 0.7237 0.200 Uiso 1 1 calc R
C45A C 0.2291(3) -0.2913(3) 0.5182(3) 0.1368(15) Uani 1 1 d .
H45A H 0.2042 -0.2299 0.5162 0.205 Uiso 1 1 calc R
H45B H 0.1645 -0.3574 0.5035 0.205 Uiso 1 1 calc R
H45C H 0.2691 -0.3135 0.4674 0.205 Uiso 1 1 calc R
C46A C 0.2581(3) -0.1785(4) 0.7521(4) 0.1455(16) Uani 1 1 d .
H46A H 0.3144 -0.1394 0.8180 0.218 Uiso 1 1 calc R
H46B H 0.1983 -0.2407 0.7506 0.218 Uiso 1 1 calc R
H46C H 0.2274 -0.1241 0.7416 0.218 Uiso 1 1 calc R
Si1B Si 0.89597(5) 0.85404(5) 0.08050(5) 0.05968(16) Uani 1 1 d .
C11B C 0.9531(2) 0.8248(2) -0.0321(2) 0.0794(7) Uani 1 1 d .
H11D H 1.0293 0.8266 -0.0129 0.119 Uiso 1 1 calc R
H11E H 0.9530 0.8833 -0.0544 0.119 Uiso 1 1 calc R
H11F H 0.9067 0.7493 -0.0873 0.119 Uiso 1 1 calc R
C21B C 0.7493(2) 0.85565(18) 0.05013(17) 0.0627(5) Uani 1 1 d .
C22B C 0.6716(3) 0.8222(3) 0.0979(2) 0.0895(8) Uani 1 1 d .
H22B H 0.6927 0.7979 0.1467 0.107 Uiso 1 1 calc R
C23B C 0.5624(3) 0.8242(3) 0.0745(3) 0.1166(12) Uani 1 1 d .
H23B H 0.5114 0.8022 0.1081 0.140 Uiso 1 1 calc R
C24B C 0.5303(3) 0.8581(4) 0.0032(3) 0.1180(12) Uani 1 1 d .
H24B H 0.4571 0.8588 -0.0126 0.142 Uiso 1 1 calc R
C25B C 0.6043(3) 0.8914(3) -0.0457(3) 0.1096(11) Uani 1 1 d .
H25B H 0.5816 0.9145 -0.0949 0.132 Uiso 1 1 calc R
C26B C 0.7134(3) 0.8906(3) -0.0221(2) 0.0859(8) Uani 1 1 d .
H26B H 0.7638 0.9142 -0.0555 0.103 Uiso 1 1 calc R
C31B C 0.8973(2) 0.74092(19) 0.12081(18) 0.0666(6) Uani 1 1 d .
C32B C 0.9026(2) 0.66274(19) 0.14026(19) 0.0690(6) Uani 1 1 d .
Si3B Si 0.91431(7) 0.54158(6) 0.16657(6) 0.0732(2) Uani 1 1 d .
C34B C 0.7939(4) 0.4087(3) 0.0736(3) 0.1409(16) Uani 1 1 d .
H34D H 0.7243 0.4180 0.0861 0.211 Uiso 1 1 calc R
H34E H 0.8018 0.3429 0.0818 0.211 Uiso 1 1 calc R
H34F H 0.7929 0.3962 0.0045 0.211 Uiso 1 1 calc R
C35B C 1.0525(4) 0.5261(4) 0.1535(4) 0.1421(17) Uani 1 1 d .
H35D H 1.0568 0.5113 0.0850 0.213 Uiso 1 1 calc R
H35E H 1.0595 0.4623 0.1656 0.213 Uiso 1 1 calc R
H35F H 1.1129 0.5968 0.2029 0.213 Uiso 1 1 calc R
C36B C 0.9103(3) 0.5758(3) 0.2997(3) 0.1122(11) Uani 1 1 d .
H36D H 0.9736 0.6447 0.3471 0.168 Uiso 1 1 calc R
H36E H 0.9140 0.5117 0.3128 0.168 Uiso 1 1 calc R
H36F H 0.8410 0.5889 0.3085 0.168 Uiso 1 1 calc R
C41B C 0.9892(2) 0.99556(19) 0.18704(18) 0.0658(6) Uani 1 1 d .
C42B C 1.0517(2) 1.09010(19) 0.25267(18) 0.0672(6) Uani 1 1 d .
Si4B Si 1.15133(6) 1.23460(5) 0.35133(5) 0.06589(18) Uani 1 1 d .
C44B C 1.0931(3) 1.3458(3) 0.3455(3) 0.1259(14) Uani 1 1 d .
H44D H 1.0713 1.3325 0.2752 0.189 Uiso 1 1 calc R
H44E H 1.1498 1.4220 0.3870 0.189 Uiso 1 1 calc R
H44F H 1.0280 1.3408 0.3713 0.189 Uiso 1 1 calc R
C45B C 1.1678(4) 1.2364(3) 0.4778(2) 0.1208(13) Uani 1 1 d .
H45D H 1.0967 1.2281 0.4939 0.181 Uiso 1 1 calc R
H45E H 1.2239 1.3090 0.5296 0.181 Uiso 1 1 calc R
H45F H 1.1914 1.1731 0.4762 0.181 Uiso 1 1 calc R
C46B C 1.2891(3) 1.2572(3) 0.3227(3) 0.1044(10) Uani 1 1 d .
H46D H 1.3174 1.1978 0.3247 0.157 Uiso 1 1 calc R
H46E H 1.3419 1.3325 0.3733 0.157 Uiso 1 1 calc R
H46F H 1.2796 1.2532 0.2553 0.157 Uiso 1 1 calc R

loop_
_atom_site_aniso_label
_atom_site_aniso_U_11
_atom_site_aniso_U_22
_atom_site_aniso_U_33
_atom_site_aniso_U_23
_atom_site_aniso_U_13
_atom_site_aniso_U_12
Si1A 0.0554(3) 0.0424(3) 0.0747(4) 0.0240(3) 0.0154(3) 0.0176(2)
C11A 0.0801(17) 0.0737(16) 0.0787(16) 0.0299(13) 0.0167(13) 0.0308(13)
C21A 0.0568(12) 0.0448(10) 0.0748(14) 0.0251(10) 0.0154(10) 0.0202(9)
C22A 0.0599(13) 0.0591(13) 0.0856(16) 0.0305(12) 0.0161(12) 0.0171(11)
C23A 0.0714(16) 0.0816(18) 0.113(2) 0.0493(17) 0.0387(16) 0.0292(14)
C24A 0.107(2) 0.092(2) 0.097(2) 0.0512(18) 0.0506(19) 0.0511(18)
C25A 0.097(2) 0.090(2) 0.0764(17) 0.0305(15) 0.0231(15) 0.0438(17)
C26A 0.0648(14) 0.0684(15) 0.0811(17) 0.0261(13) 0.0134(12) 0.0256(12)
C31A 0.0625(13) 0.0484(11) 0.0836(16) 0.0278(11) 0.0211(11) 0.0183(10)
C32A 0.0673(14) 0.0487(12) 0.0960(18) 0.0288(12) 0.0214(13) 0.0214(11)
Si3A 0.0795(5) 0.0511(4) 0.1444(8) 0.0424(4) 0.0324(5) 0.0306(3)
C34A 0.156(4) 0.148(4) 0.356(8) 0.157(5) 0.154(5) 0.107(3)
C35A 0.157(4) 0.0544(18) 0.204(5) 0.022(2) -0.013(3) 0.027(2)
C36A 0.237(6) 0.149(4) 0.156(4) 0.090(3) 0.043(4) 0.106(4)
C41A 0.0656(14) 0.0512(12) 0.0893(17) 0.0335(12) 0.0200(12) 0.0218(11)
C42A 0.0671(14) 0.0559(13) 0.1011(19) 0.0391(13) 0.0197(13) 0.0194(12)
Si4A 0.0656(4) 0.0585(4) 0.1354(7) 0.0474(4) 0.0201(4) 0.0117(3)
C44A 0.111(3) 0.086(2) 0.224(5) 0.097(3) 0.039(3) 0.027(2)
C45A 0.111(3) 0.076(2) 0.168(4) 0.036(2) -0.018(3) 0.0135(19)
C46A 0.105(3) 0.131(3) 0.193(5) 0.064(3) 0.073(3) 0.029(2)
Si1B 0.0694(4) 0.0394(3) 0.0596(3) 0.0210(2) 0.0071(3) 0.0118(2)
C11B 0.0906(18) 0.0663(15) 0.0724(15) 0.0280(13) 0.0209(14) 0.0212(13)
C21B 0.0743(14) 0.0448(11) 0.0585(12) 0.0198(9) 0.0079(11) 0.0171(10)
C22B 0.093(2) 0.097(2) 0.096(2) 0.0573(18) 0.0312(16) 0.0368(17)
C23B 0.094(2) 0.139(3) 0.144(3) 0.078(3) 0.054(2) 0.049(2)
C24B 0.089(2) 0.131(3) 0.145(3) 0.068(3) 0.024(2) 0.053(2)
C25B 0.106(3) 0.123(3) 0.117(3) 0.070(2) 0.011(2) 0.052(2)
C26B 0.0908(19) 0.0887(19) 0.0898(19) 0.0523(16) 0.0189(15) 0.0344(16)
C31B 0.0692(14) 0.0471(11) 0.0716(14) 0.0259(11) 0.0058(11) 0.0124(10)
C32B 0.0723(15) 0.0512(12) 0.0784(15) 0.0304(11) 0.0127(12) 0.0170(11)
Si3B 0.0996(5) 0.0534(3) 0.0831(4) 0.0385(3) 0.0369(4) 0.0343(3)
C34B 0.191(4) 0.0545(17) 0.132(3) 0.0296(19) 0.022(3) 0.009(2)
C35B 0.157(4) 0.175(4) 0.205(5) 0.135(4) 0.107(3) 0.118(3)
C36B 0.156(3) 0.106(2) 0.102(2) 0.060(2) 0.056(2) 0.057(2)
C41B 0.0740(14) 0.0468(12) 0.0681(14) 0.0253(11) 0.0093(11) 0.0158(11)
C42B 0.0754(15) 0.0469(12) 0.0690(14) 0.0224(11) 0.0125(12) 0.0169(11)
Si4B 0.0735(4) 0.0398(3) 0.0669(4) 0.0155(3) 0.0127(3) 0.0114(3)
C44B 0.123(3) 0.0583(17) 0.163(3) 0.0271(19) 0.005(2) 0.0372(18)
C45B 0.171(4) 0.081(2) 0.0718(18) 0.0205(16) 0.031(2) 0.010(2)
C46B 0.087(2) 0.084(2) 0.118(3) 0.0345(19) 0.0279(18) 0.0129(16)

loop_
_atom_type_symbol
_atom_type_description
_atom_type_scat_dispersion_real
_atom_type_scat_dispersion_imag
_atom_type_scat_source
C C 0.0181 0.0091 'International Tables Vol C Tables 4.2.6.8 and 6.1.1.4'
H H 0.0000 0.0000 'International Tables Vol C Tables 4.2.6.8 and 6.1.1.4'
Si Si 0.2541 0.3302 'International Tables Vol C Tables 4.2.6.8 and 6.1.1.4'

loop_
_geom_angle_atom_site_label_1
_geom_angle_atom_site_label_2
_geom_angle_atom_site_label_3
_geom_angle
C41A Si1A C31A 106.54(10)
C41A Si1A C11A 109.39(12)
C31A Si1A C11A 109.00(12)
C41A Si1A C21A 110.18(11)
C31A Si1A C21A 109.11(10)
C11A Si1A C21A 112.44(11)
Si1A C11A H11A 109.5
Si1A C11A H11B 109.5
H11A C11A H11B 109.5
Si1A C11A H11C 109.5
H11A C11A H11C 109.5
H11B C11A H11C 109.5
C26A C21A C22A 117.4(2)
C26A C21A Si1A 121.76(18)
C22A C21A Si1A 120.75(18)
C23A C22A C21A 120.8(2)
C23A C22A H22A 119.6
C21A C22A H22A 119.6
C24A C23A C22A 120.4(3)
C24A C23A H23A 119.8
C22A C23A H23A 119.8
C23A C24A C25A 120.1(3)
C23A C24A H24A 119.9
C25A C24A H24A 119.9
C24A C25A C26A 119.8(3)
C24A C25A H25A 120.1
C26A C25A H25A 120.1
C25A C26A C21A 121.4(2)
C25A C26A H26A 119.3
C21A C26A H26A 119.3
C32A C31A Si1A 178.7(2)
C31A C32A Si3A 176.5(3)
C34A Si3A C35A 117.1(3)
C34A Si3A C32A 110.11(15)
C35A Si3A C32A 109.50(15)
C34A Si3A C36A 105.7(3)
C35A Si3A C36A 107.5(2)
C32A Si3A C36A 106.19(16)
Si3A C34A H34A 109.5
Si3A C34A H34B 109.5
H34A C34A H34B 109.5
Si3A C34A H34C 109.5
H34A C34A H34C 109.5
H34B C34A H34C 109.5
Si3A C35A H35A 109.5
Si3A C35A H35B 109.5
H35A C35A H35B 109.5
Si3A C35A H35C 109.5
H35A C35A H35C 109.5
H35B C35A H35C 109.5
Si3A C36A H36A 109.5
Si3A C36A H36B 109.5
H36A C36A H36B 109.5
Si3A C36A H36C 109.5
H36A C36A H36C 109.5
H36B C36A H36C 109.5
C42A C41A Si1A 177.5(3)
C41A C42A Si4A 178.2(3)
C42A Si4A C45A 108.29(16)
C42A Si4A C44A 107.32(14)
C45A Si4A C44A 110.50(19)
C42A Si4A C46A 107.67(16)
C45A Si4A C46A 112.0(2)
C44A Si4A C46A 110.9(2)
Si4A C44A H44A 109.5
Si4A C44A H44B 109.5
H44A C44A H44B 109.5
Si4A C44A H44C 109.5
H44A C44A H44C 109.5
H44B C44A H44C 109.5
Si4A C45A H45A 109.5
Si4A C45A H45B 109.5
H45A C45A H45B 109.5
Si4A C45A H45C 109.5
H45A C45A H45C 109.5
H45B C45A H45C 109.5
Si4A C46A H46A 109.5
Si4A C46A H46B 109.5
H46A C46A H46B 109.5
Si4A C46A H46C 109.5
H46A C46A H46C 109.5
H46B C46A H46C 109.5
C31B Si1B C41B 108.36(10)
C31B Si1B C11B 108.27(12)
C41B Si1B C11B 108.79(12)
C31B Si1B C21B 109.93(11)
C41B Si1B C21B 109.42(10)
C11B Si1B C21B 111.98(12)
Si1B C11B H11D 109.5
Si1B C11B H11E 109.5
H11D C11B H11E 109.5
Si1B C11B H11F 109.5
H11D C11B H11F 109.5
H11E C11B H11F 109.5
C22B C21B C26B 117.1(3)
C22B C21B Si1B 121.92(19)
C26B C21B Si1B 121.0(2)
C21B C22B C23B 121.2(3)
C21B C22B H22B 119.4
C23B C22B H22B 119.4
C24B C23B C22B 120.0(3)
C24B C23B H23B 120.0
C22B C23B H23B 120.0
C23B C24B C25B 120.5(3)
C23B C24B H24B 119.8
C25B C24B H24B 119.8
C24B C25B C26B 119.8(3)
C24B C25B H25B 120.1
C26B C25B H25B 120.1
C21B C26B C25B 121.4(3)
C21B C26B H26B 119.3
C25B C26B H26B 119.3
C32B C31B Si1B 174.0(2)
C31B C32B Si3B 177.7(2)
C36B Si3B C32B 109.40(14)
C36B Si3B C34B 110.43(19)
C32B Si3B C34B 107.95(15)
C36B Si3B C35B 108.76(19)
C32B Si3B C35B 108.29(15)
C34B Si3B C35B 112.0(2)
Si3B C34B H34D 109.5
Si3B C34B H34E 109.5
H34D C34B H34E 109.5
Si3B C34B H34F 109.5
H34D C34B H34F 109.5
H34E C34B H34F 109.5
Si3B C35B H35D 109.5
Si3B C35B H35E 109.5
H35D C35B H35E 109.5
Si3B C35B H35F 109.5
H35D C35B H35F 109.5
H35E C35B H35F 109.5
Si3B C36B H36D 109.5
Si3B C36B H36E 109.5
H36D C36B H36E 109.5
Si3B C36B H36F 109.5
H36D C36B H36F 109.5
H36E C36B H36F 109.5
C42B C41B Si1B 176.3(2)
C41B C42B Si4B 178.1(2)
C45B Si4B C42B 108.34(13)
C45B Si4B C46B 109.62(18)
C42B Si4B C46B 108.40(13)
C45B Si4B C44B 111.61(19)
C42B Si4B C44B 108.25(14)
C46B Si4B C44B 110.54(17)
Si4B C44B H44D 109.5
Si4B C44B H44E 109.5
H44D C44B H44E 109.5
Si4B C44B H44F 109.5
H44D C44B H44F 109.5
H44E C44B H44F 109.5
Si4B C45B H45D 109.5
Si4B C45B H45E 109.5
H45D C45B H45E 109.5
Si4B C45B H45F 109.5
H45D C45B H45F 109.5
H45E C45B H45F 109.5
Si4B C46B H46D 109.5
Si4B C46B H46E 109.5
H46D C46B H46E 109.5
Si4B C46B H46F 109.5
H46D C46B H46F 109.5
H46E C46B H46F 109.5

loop_
_geom_bond_atom_site_label_1
_geom_bond_atom_site_label_2
_geom_bond_distance
Si1A C41A 1.830(2)
Si1A C31A 1.836(2)
Si1A C11A 1.850(3)
Si1A C21A 1.862(2)
C11A H11A 0.9600
C11A H11B 0.9600
C11A H11C 0.9600
C21A C26A 1.387(3)
C21A C22A 1.396(3)
C22A C23A 1.386(4)
C22A H22A 0.9300
C23A C24A 1.361(4)
C23A H23A 0.9300
C24A C25A 1.373(4)
C24A H24A 0.9300
C25A C26A 1.382(4)
C25A H25A 0.9300
C26A H26A 0.9300
C31A C32A 1.197(3)
C32A Si3A 1.841(2)
Si3A C34A 1.798(4)
Si3A C35A 1.801(4)
Si3A C36A 1.906(4)
C34A H34A 0.9600
C34A H34B 0.9600
C34A H34C 0.9600
C35A H35A 0.9600
C35A H35B 0.9600
C35A H35C 0.9600
C36A H36A 0.9600
C36A H36B 0.9600
C36A H36C 0.9600
C41A C42A 1.196(3)
C42A Si4A 1.845(3)
Si4A C45A 1.848(4)
Si4A C44A 1.851(3)
Si4A C46A 1.865(4)
C44A H44A 0.9600
C44A H44B 0.9600
C44A H44C 0.9600
C45A H45A 0.9600
C45A H45B 0.9600
C45A H45C 0.9600
C46A H46A 0.9600
C46A H46B 0.9600
C46A H46C 0.9600
Si1B C31B 1.831(2)
Si1B C41B 1.834(2)
Si1B C11B 1.850(3)
Si1B C21B 1.862(2)
C11B H11D 0.9600
C11B H11E 0.9600
C11B H11F 0.9600
C21B C22B 1.379(4)
C21B C26B 1.384(3)
C22B C23B 1.392(4)
C22B H22B 0.9300
C23B C24B 1.349(5)
C23B H23B 0.9300
C24B C25B 1.357(5)
C24B H24B 0.9300
C25B C26B 1.385(4)
C25B H25B 0.9300
C26B H26B 0.9300
C31B C32B 1.201(3)
C32B Si3B 1.841(2)
Si3B C36B 1.838(3)
Si3B C34B 1.845(4)
Si3B C35B 1.853(4)
C34B H34D 0.9600
C34B H34E 0.9600
C34B H34F 0.9600
C35B H35D 0.9600
C35B H35E 0.9600
C35B H35F 0.9600
C36B H36D 0.9600
C36B H36E 0.9600
C36B H36F 0.9600
C41B C42B 1.200(3)
C42B Si4B 1.842(2)
Si4B C45B 1.832(3)
Si4B C46B 1.842(3)
Si4B C44B 1.846(3)
C44B H44D 0.9600
C44B H44E 0.9600
C44B H44F 0.9600
C45B H45D 0.9600
C45B H45E 0.9600
C45B H45F 0.9600
C46B H46D 0.9600
C46B H46E 0.9600
C46B H46F 0.9600

loop_
_geom_torsion_atom_site_label_1
_geom_torsion_atom_site_label_2
_geom_torsion_atom_site_label_3
_geom_torsion_atom_site_label_4
_geom_torsion
C41A Si1A C21A C26A 35.9(2)
C31A Si1A C21A C26A -80.7(2)
C11A Si1A C21A C26A 158.24(19)
C41A Si1A C21A C22A -146.85(18)
C31A Si1A C21A C22A 96.51(19)
C11A Si1A C21A C22A -24.5(2)
C26A C21A C22A C23A 0.2(3)
Si1A C21A C22A C23A -177.09(19)
C21A C22A C23A C24A 0.2(4)
C22A C23A C24A C25A -0.2(4)
C23A C24A C25A C26A -0.2(4)
C24A C25A C26A C21A 0.7(4)
C22A C21A C26A C25A -0.7(4)
Si1A C21A C26A C25A 176.6(2)
C31B Si1B C21B C22B 29.1(2)
C41B Si1B C21B C22B -89.8(2)
C11B Si1B C21B C22B 149.5(2)
C31B Si1B C21B C26B -150.8(2)
C41B Si1B C21B C26B 90.3(2)
C11B Si1B C21B C26B -30.4(2)
C26B C21B C22B C23B -0.3(4)
Si1B C21B C22B C23B 179.8(3)
C21B C22B C23B C24B 0.7(6)
C22B C23B C24B C25B -0.5(6)
C23B C24B C25B C26B -0.1(6)
C22B C21B C26B C25B -0.4(4)
Si1B C21B C26B C25B 179.6(2)
C24B C25B C26B C21B 0.6(5)
